data_7027316
loop_
_publ_author_name
'Knoepfler-M\"uhlecker, Anna'
'Scheffter, Birgit'
'Kopacka, Holger'
'Wurst, Klaus'
'Peringer, Paul'

_publ_section_title
;
 Host--guest chemistry of the cluster [Hg3(\m-dppm)3]4+
 [dppm&#x2005;=&#x2005;bis(diphenylphosphino)methane] with oxo- and
 fluoro-anions
;
_journal_issue 15
_journal_name_full 'Journal of the Chemical Society, Dalton Transactions'
_journal_page_first 2525
_journal_paper_doi 10.1039/a901327j
_journal_year 1999
_chemical_formula_sum 'C79 H78 F12 Hg3 O4 P6 Si2'
_chemical_formula_weight 2163.18
_chemical_name_systematic
;
 ?
;
_space_group_IT_number 29
_symmetry_cell_setting orthorhombic
_symmetry_space_group_name_Hall 'P 2c -2ac'
_symmetry_space_group_name_H-M 'P c a 21'
_atom_sites_solution_hydrogens geom
_atom_sites_solution_primary direct
_atom_sites_solution_secondary difmap
_audit_creation_method SHELXL
_cell_angle_alpha 90.00
_cell_angle_beta 90.00
_cell_angle_gamma 90.00
_cell_formula_units_Z 4
_cell_length_a 22.280(4)
_cell_length_b 20.665(4)
_cell_length_c 16.909(3)
_cell_measurement_reflns_used 26
_cell_measurement_temperature 213(2)
_cell_measurement_theta_max 12.5
_cell_measurement_theta_min 4.9
_cell_volume 7785(2)
_computing_structure_refinement 'SHELXL-93 (Sheldrick, 1993)'
_computing_structure_solution 'SHELXS-86 (Sheldrick, 1990)'
_diffrn_ambient_temperature 213(2)
_diffrn_measurement_device 'Siemens P4'
_diffrn_measurement_method Omega-scans
_diffrn_radiation_monochromator graphite
_diffrn_radiation_source 'fine-focus sealed tube'
_diffrn_radiation_type MoKa
_diffrn_radiation_wavelength 0.71073
_diffrn_reflns_av_R_equivalents 0.0404
_diffrn_reflns_av_sigmaI/netI 0.0765
_diffrn_reflns_limit_h_max 24
_diffrn_reflns_limit_h_min -1
_diffrn_reflns_limit_k_max 7
_diffrn_reflns_limit_k_min -22
_diffrn_reflns_limit_l_max 17
_diffrn_reflns_limit_l_min -1
_diffrn_reflns_number 6390
_diffrn_reflns_theta_max 23.00
_diffrn_reflns_theta_min 3.15
_diffrn_standards_decay_% 0
_diffrn_standards_interval_count 97
_diffrn_standards_number 3
_exptl_absorpt_coefficient_mu 6.134
_exptl_absorpt_correction_T_max 0.896
_exptl_absorpt_correction_T_min 0.366
_exptl_absorpt_correction_type psi-scan
_exptl_crystal_colour colourless
_exptl_crystal_density_diffrn 1.846
_exptl_crystal_description quader
_exptl_crystal_F_000 4200
_exptl_crystal_size_max 0.55
_exptl_crystal_size_mid 0.3
_exptl_crystal_size_min 0.25
_refine_diff_density_max 1.239
_refine_diff_density_min -1.383
_refine_diff_density_rms 0.182
_refine_ls_abs_structure_details 'Flack H D (1983), Acta Cryst. A39, 876-881'
_refine_ls_abs_structure_Flack 0.010(12)
_refine_ls_extinction_method none
_refine_ls_goodness_of_fit_all 1.054
_refine_ls_goodness_of_fit_obs 1.099
_refine_ls_matrix_type full
_refine_ls_number_parameters 540
_refine_ls_number_reflns 5702
_refine_ls_number_restraints 1
_refine_ls_restrained_S_all 1.054
_refine_ls_restrained_S_obs 1.099
_refine_ls_R_factor_all 0.0833
_refine_ls_R_factor_obs 0.0478
_refine_ls_shift/esd_max 0.106
_refine_ls_shift/esd_mean 0.002
_refine_ls_structure_factor_coef Fsqd
_refine_ls_weighting_details 'w=1/[s^2^(Fo^2^)+( 0.0501P)^2^+23.2320P] where P=(Fo^2^+2Fc^2^)/3'
_refine_ls_weighting_scheme calc
_refine_ls_wR_factor_all 0.1133
_refine_ls_wR_factor_obs 0.0985
_reflns_number_observed 4111
_reflns_number_total 5702
_reflns_observed_criterion >2sigma(I)
_cod_data_source_file 901327jsup1.cif
_cod_data_source_block 1
_cod_depositor_comments
;
The following automatic conversions were performed:

'_exptl_absorpt_correction_type' value 'PSI-scan' changed to
'psi-scan' according to
/home/saulius/struct/CIF-dictionaries/cif_core.dic dictionary named
'cif_core.dic' version 2.4.2 from 2011-04-26.

Automatic conversion script
Id: cif_fix_values 1891 2012-01-12 08:04:46Z andrius 

The following automatic conversions were performed:

'_refine_ls_weighting_scheme' value 'calc w=1/[s^2^(Fo^2^)+(
0.0501P)^2^+23.2320P] where P=(Fo^2^+2Fc^2^)/3' was changed to
'calc'. New tag '_refine_ls_weighting_details' was created. The value
of the new tag was set to 'w=1/[s^2^(Fo^2^)+( 0.0501P)^2^+23.2320P]
where P=(Fo^2^+2Fc^2^)/3'.

Automatic conversion script
Id: cif_fix_values 3143 2015-03-26 13:38:13Z robertas 
;
_cod_original_cell_volume 7785.2(25)
_cod_original_sg_symbol_H-M Pca2(1)
_cod_database_code 7027316

loop_
_symmetry_equiv_pos_as_xyz
'x, y, z'
'-x, -y, z+1/2'
'x+1/2, -y, z'
'-x+1/2, y, z+1/2'

loop_
_atom_site_aniso_label
_atom_site_aniso_U_11
_atom_site_aniso_U_22
_atom_site_aniso_U_33
_atom_site_aniso_U_23
_atom_site_aniso_U_13
_atom_site_aniso_U_12
Hg1 0.0234(4) 0.0174(4) 0.0204(5) -0.0006(7) 0.0045(6) 0.0014(3)
Hg2 0.0238(4) 0.0175(4) 0.0210(5) 0.0008(7) 0.0047(6) -0.0002(4)
Hg3 0.0217(4) 0.0173(4) 0.0226(5) 0.0000(8) 0.0020(5) 0.0006(4)
P12 0.026(3) 0.010(3) 0.015(4) 0.000(3) -0.001(3) 0.001(2)
P13 0.023(3) 0.015(3) 0.024(4) -0.006(3) 0.003(3) -0.002(2)
P21 0.024(3) 0.016(3) 0.008(4) 0.003(3) -0.002(3) -0.005(2)
P23 0.021(3) 0.014(3) 0.027(4) 0.004(4) 0.000(3) -0.001(2)
P31 0.016(3) 0.021(3) 0.019(4) 0.001(3) 0.000(3) 0.003(3)
P32 0.022(3) 0.016(3) 0.031(4) 0.001(3) 0.005(3) -0.002(3)
Si1 0.037(4) 0.019(3) 0.037(5) -0.008(4) -0.014(3) 0.005(4)
Si2 0.025(3) 0.032(4) 0.032(4) 0.013(4) -0.002(3) 0.005(4)
F1 0.074(11) 0.032(10) 0.055(12) 0.011(9) -0.002(10) -0.004(8)
F2 0.062(9) 0.045(11) 0.026(9) -0.009(8) 0.010(8) 0.015(8)
F3 0.045(8) 0.066(11) 0.011(8) 0.003(9) 0.002(7) 0.001(9)
F4 0.042(8) 0.045(10) 0.031(10) 0.000(8) -0.016(8) 0.001(7)
F5 0.047(8) 0.049(10) 0.014(8) 0.004(8) 0.010(7) 0.006(7)
F6 0.047(9) 0.075(13) 0.031(10) 0.013(10) 0.020(8) 0.008(8)
F7 0.089(12) 0.061(12) 0.028(10) 0.004(10) -0.010(10) 0.011(10)
F8 0.072(11) 0.051(11) 0.041(11) -0.021(9) -0.004(10) 0.007(9)
F9 0.042(8) 0.078(12) 0.045(10) -0.020(10) -0.025(8) -0.001(9)
F10 0.073(11) 0.042(11) 0.060(12) -0.006(9) -0.018(10) -0.017(8)
F11 0.072(11) 0.024(9) 0.050(11) 0.007(8) -0.006(9) 0.016(7)
F12 0.079(11) 0.056(13) 0.015(8) 0.002(8) 0.006(8) 0.035(8)

loop_
_atom_site_label
_atom_site_type_symbol
_atom_site_fract_x
_atom_site_fract_y
_atom_site_fract_z
_atom_site_U_iso_or_equiv
_atom_site_thermal_displace_type
_atom_site_occupancy
_atom_site_calc_flag
Hg1 Hg 0.09414(4) 0.83440(4) 0.20613(7) 0.0204(2) Uani 1 d
Hg2 Hg 0.09149(3) 0.69922(4) 0.21183(7) 0.0208(2) Uani 1 d
Hg3 Hg -0.00424(3) 0.76710(4) 0.26982(5) 0.0205(2) Uani 1 d
P12 P 0.1919(2) 0.8302(3) 0.1305(4) 0.0168(14) Uani 1 d
P13 P 0.0537(2) 0.9404(3) 0.2558(4) 0.021(2) Uani 1 d
P21 P 0.1810(2) 0.6840(3) 0.1275(4) 0.0163(14) Uani 1 d
P23 P 0.0594(2) 0.5914(3) 0.2676(5) 0.0204(14) Uani 1 d
P31 P -0.0570(2) 0.8658(3) 0.3179(4) 0.0188(15) Uani 1 d
P32 P -0.0568(2) 0.6633(3) 0.3113(4) 0.023(2) Uani 1 d
Si1 Si 0.1066(3) 0.7634(4) 0.4415(4) 0.031(2) Uani 1 d
Si2 Si 0.0076(3) 0.7687(4) 0.0201(5) 0.030(2) Uani 1 d
F1 F 0.1157(7) 0.8300(7) 0.3854(11) 0.054(5) Uani 1 d
F2 F 0.1230(6) 0.7186(7) 0.3613(9) 0.044(4) Uani 1 d
F3 F 0.0334(6) 0.7638(8) 0.4140(8) 0.041(4) Uani 1 d
F4 F 0.0623(6) 0.8178(7) 0.0539(9) 0.040(4) Uani 1 d
F5 F 0.0397(6) 0.7078(7) 0.0699(8) 0.036(4) Uani 1 d
F6 F -0.0329(6) 0.7886(8) 0.0998(10) 0.051(5) Uani 1 d
F7 F 0.0922(7) 0.6977(8) 0.4915(10) 0.060(5) Uani 1 d
F8 F 0.0876(7) 0.8067(8) 0.5183(10) 0.055(5) Uani 1 d
F9 F 0.1780(6) 0.7635(8) 0.4680(10) 0.055(4) Uani 1 d
F10 F -0.0460(7) 0.7175(7) -0.0113(11) 0.058(5) Uani 1 d
F11 F -0.0238(7) 0.8315(7) -0.0292(10) 0.049(4) Uani 1 d
F12 F 0.0483(7) 0.7505(7) -0.0576(8) 0.050(5) Uani 1 d
C12 C 0.1913(9) 0.7580(11) 0.0667(14) 0.019(5) Uiso 1 d
H12A H 0.2292 0.7553 0.0375 0.022 Uiso 1 calc
H12B H 0.1586 0.7615 0.0282 0.022 Uiso 1 calc
C13 C 0.0002(10) 0.6058(12) 0.3454(17) 0.037(7) Uiso 1 d
H13A H -0.0192 0.5646 0.3586 0.044 Uiso 1 calc
H13B H 0.0192 0.6225 0.3934 0.044 Uiso 1 calc
C23 C 0.0021(9) 0.9251(10) 0.3374(14) 0.017(5) Uiso 1 d
H23A H -0.0168 0.9661 0.3522 0.021 Uiso 1 calc
H23B H 0.0255 0.9102 0.3830 0.021 Uiso 1 calc
C111 C 0.2525(8) 0.8266(10) 0.2004(16) 0.020(5) Uiso 1 d
C112 C 0.3132(10) 0.8109(12) 0.1729(17) 0.039(7) Uiso 1 d
H112 H 0.3214 0.8035 0.1190 0.046 Uiso 1 calc
C113 C 0.3589(9) 0.8073(12) 0.2304(16) 0.031(6) Uiso 1 d
H113 H 0.3989 0.7997 0.2154 0.037 Uiso 1 calc
C114 C 0.3446(13) 0.8148(16) 0.3064(21) 0.061(9) Uiso 1 d
H114 H 0.3757 0.8123 0.3438 0.073 Uiso 1 calc
C115 C 0.2883(11) 0.8256(13) 0.3331(18) 0.044(7) Uiso 1 d
H115 H 0.2808 0.8278 0.3877 0.053 Uiso 1 calc
C116 C 0.2414(11) 0.8336(12) 0.2789(20) 0.046(7) Uiso 1 d
H116 H 0.2026 0.8438 0.2968 0.055 Uiso 1 calc
C121 C 0.2053(9) 0.8972(11) 0.0592(15) 0.026(6) Uiso 1 d
C122 C 0.1592(9) 0.9364(11) 0.0433(16) 0.025(6) Uiso 1 d
H122 H 0.1226 0.9332 0.0707 0.030 Uiso 1 calc
C123 C 0.1680(11) 0.9823(14) -0.0160(19) 0.047(8) Uiso 1 d
H123 H 0.1353 1.0083 -0.0308 0.056 Uiso 1 calc
C124 C 0.2177(12) 0.9910(13) -0.0513(18) 0.045(8) Uiso 1 d
H124 H 0.2222 1.0253 -0.0873 0.054 Uiso 1 calc
C125 C 0.2658(10) 0.9493(13) -0.0362(18) 0.039(7) Uiso 1 d
H125 H 0.3021 0.9541 -0.0639 0.047 Uiso 1 calc
C126 C 0.2595(11) 0.8992(12) 0.0215(18) 0.038(7) Uiso 1 d
H126 H 0.2904 0.8697 0.0327 0.046 Uiso 1 calc
C131 C 0.1057(9) 1.0000(10) 0.2935(14) 0.023(5) Uiso 1 d
C132 C 0.1562(11) 1.0183(12) 0.2476(17) 0.046(7) Uiso 1 d
H132 H 0.1665 0.9952 0.2018 0.055 Uiso 1 calc
C133 C 0.1898(10) 1.0709(12) 0.2717(21) 0.048(7) Uiso 1 d
H133 H 0.2210 1.0851 0.2385 0.058 Uiso 1 calc
C134 C 0.1809(11) 1.1017(12) 0.3376(17) 0.039(7) Uiso 1 d
H134 H 0.2066 1.1354 0.3534 0.047 Uiso 1 calc
C135 C 0.1324(12) 1.0835(14) 0.3838(19) 0.049(8) Uiso 1 d
H135 H 0.1248 1.1071 0.4303 0.059 Uiso 1 calc
C136 C 0.0950(11) 1.0335(13) 0.3658(17) 0.039(7) Uiso 1 d
H136 H 0.0635 1.0215 0.3997 0.046 Uiso 1 calc
C141 C 0.0120(9) 0.9844(11) 0.1815(14) 0.027(6) Uiso 1 d
C142 C -0.0086(10) 0.9507(12) 0.1151(17) 0.035(6) Uiso 1 d
H142 H 0.0025 0.9072 0.1073 0.042 Uiso 1 calc
C143 C -0.0444(10) 0.9808(12) 0.0620(16) 0.031(6) Uiso 1 d
H143 H -0.0610 0.9564 0.0205 0.037 Uiso 1 calc
C144 C -0.0576(10) 1.0465(12) 0.0663(16) 0.029(6) Uiso 1 d
H144 H -0.0799 1.0678 0.0270 0.035 Uiso 1 calc
C145 C -0.0359(12) 1.0782(14) 0.1316(19) 0.048(8) Uiso 1 d
H145 H -0.0429 1.1228 0.1370 0.057 Uiso 1 calc
C146 C -0.0044(10) 1.0463(12) 0.1893(16) 0.036(6) Uiso 1 d
H146 H 0.0061 1.0686 0.2357 0.043 Uiso 1 calc
C211 C 0.2510(10) 0.6661(13) 0.1768(16) 0.030(7) Uiso 1 d
C212 C 0.3034(10) 0.6596(11) 0.1332(16) 0.028(6) Uiso 1 d
H212 H 0.3022 0.6656 0.0781 0.034 Uiso 1 calc
C213 C 0.3554(13) 0.6450(16) 0.1682(21) 0.057(9) Uiso 1 d
H213 H 0.3907 0.6420 0.1380 0.068 Uiso 1 calc
C214 C 0.3572(11) 0.6339(13) 0.2520(18) 0.038(8) Uiso 1 d
H214 H 0.3933 0.6213 0.2765 0.046 Uiso 1 calc
C215 C 0.3065(13) 0.6419(14) 0.2957(20) 0.058(9) Uiso 1 d
H215 H 0.3072 0.6367 0.3509 0.069 Uiso 1 calc
C216 C 0.2517(10) 0.6584(12) 0.2554(15) 0.025(6) Uiso 1 d
H216 H 0.2161 0.6639 0.2845 0.030 Uiso 1 calc
C221 C 0.1678(9) 0.6160(11) 0.0613(15) 0.025(6) Uiso 1 d
C222 C 0.1327(9) 0.6195(11) -0.0045(15) 0.024(6) Uiso 1 d
H222 H 0.1189 0.6598 -0.0227 0.028 Uiso 1 calc
C223 C 0.1171(12) 0.5617(14) -0.0454(18) 0.044(8) Uiso 1 d
H223 H 0.0964 0.5634 -0.0938 0.052 Uiso 1 calc
C224 C 0.1328(11) 0.5036(13) -0.0125(17) 0.037(7) Uiso 1 d
H224 H 0.1177 0.4656 -0.0357 0.044 Uiso 1 calc
C225 C 0.1675(10) 0.4979(13) 0.0488(17) 0.037(7) Uiso 1 d
H225 H 0.1795 0.4567 0.0662 0.045 Uiso 1 calc
C226 C 0.1875(10) 0.5551(11) 0.0900(16) 0.029(6) Uiso 1 d
H226 H 0.2127 0.5521 0.1344 0.035 Uiso 1 calc
C231 C 0.1204(9) 0.5498(10) 0.3172(14) 0.020(5) Uiso 1 d
C232 C 0.1509(10) 0.5016(11) 0.2823(18) 0.041(7) Uiso 1 d
H232 H 0.1379 0.4868 0.2326 0.049 Uiso 1 calc
C233 C 0.2022(12) 0.4719(14) 0.3173(20) 0.055(8) Uiso 1 d
H233 H 0.2241 0.4399 0.2903 0.066 Uiso 1 calc
C234 C 0.2184(11) 0.4913(14) 0.3908(18) 0.043(7) Uiso 1 d
H234 H 0.2499 0.4703 0.4174 0.052 Uiso 1 calc
C235 C 0.1886(11) 0.5418(12) 0.4262(16) 0.036(7) Uiso 1 d
H235 H 0.2012 0.5565 0.4761 0.043 Uiso 1 calc
C236 C 0.1407(11) 0.5713(13) 0.3897(18) 0.042(7) Uiso 1 d
H236 H 0.1215 0.6065 0.4144 0.050 Uiso 1 calc
C241 C 0.0289(8) 0.5354(9) 0.1989(15) 0.018(5) Uiso 1 d
C242 C 0.0182(9) 0.4709(11) 0.2212(17) 0.033(6) Uiso 1 d
H242 H 0.0242 0.4589 0.2743 0.039 Uiso 1 calc
C243 C -0.0013(11) 0.4234(13) 0.1672(17) 0.045(7) Uiso 1 d
H243 H -0.0053 0.3796 0.1812 0.054 Uiso 1 calc
C244 C -0.0145(11) 0.4464(14) 0.0901(18) 0.047(8) Uiso 1 d
H244 H -0.0281 0.4165 0.0521 0.056 Uiso 1 calc
C245 C -0.0087(10) 0.5080(12) 0.0689(17) 0.037(7) Uiso 1 d
H245 H -0.0199 0.5205 0.0175 0.044 Uiso 1 calc
C246 C 0.0140(9) 0.5551(11) 0.1214(15) 0.026(6) Uiso 1 d
H246 H 0.0190 0.5983 0.1053 0.032 Uiso 1 calc
C311 C -0.0961(10) 0.8573(12) 0.4092(15) 0.026(6) Uiso 1 d
C312 C -0.0667(10) 0.8622(13) 0.4803(17) 0.032(7) Uiso 1 d
H312 H -0.0249 0.8680 0.4813 0.038 Uiso 1 calc
C313 C -0.1004(11) 0.8584(13) 0.5545(18) 0.044(7) Uiso 1 d
H313 H -0.0812 0.8649 0.6034 0.053 Uiso 1 calc
C314 C -0.1593(11) 0.8453(12) 0.5511(17) 0.037(7) Uiso 1 d
H314 H -0.1812 0.8395 0.5981 0.045 Uiso 1 calc
C315 C -0.1875(11) 0.8404(12) 0.4807(17) 0.035(7) Uiso 1 d
H315 H -0.2288 0.8312 0.4792 0.042 Uiso 1 calc
C316 C -0.1569(10) 0.8487(12) 0.4117(16) 0.031(6) Uiso 1 d
H316 H -0.1784 0.8485 0.3639 0.037 Uiso 1 calc
C321 C -0.1096(9) 0.9027(11) 0.2502(14) 0.025(6) Uiso 1 d
C322 C -0.1283(9) 0.9664(11) 0.2588(16) 0.033(6) Uiso 1 d
H322 H -0.1143 0.9905 0.3022 0.039 Uiso 1 calc
C323 C -0.1678(10) 0.9963(12) 0.2041(23) 0.050(7) Uiso 1 d
H323 H -0.1790 1.0399 0.2090 0.060 Uiso 1 calc
C324 C -0.1892(11) 0.9576(13) 0.1426(19) 0.049(7) Uiso 1 d
H324 H -0.2172 0.9747 0.1067 0.059 Uiso 1 calc
C325 C -0.1707(11) 0.8976(13) 0.1342(18) 0.043(7) Uiso 1 d
H325 H -0.1837 0.8740 0.0899 0.051 Uiso 1 calc
C326 C -0.1331(10) 0.8677(12) 0.1878(16) 0.037(7) Uiso 1 d
H326 H -0.1234 0.8237 0.1819 0.045 Uiso 1 calc
C331 C -0.1065(10) 0.6651(12) 0.3974(15) 0.023(6) Uiso 1 d
C332 C -0.0820(12) 0.6771(14) 0.4718(19) 0.047(8) Uiso 1 d
H332 H -0.0403 0.6815 0.4785 0.056 Uiso 1 calc
C333 C -0.1226(14) 0.6827(15) 0.5389(21) 0.061(9) Uiso 1 d
H333 H -0.1090 0.6923 0.5902 0.073 Uiso 1 calc
C334 C -0.1800(13) 0.6732(14) 0.5228(19) 0.050(8) Uiso 1 d
H334 H -0.2056 0.6715 0.5670 0.060 Uiso 1 calc
C335 C -0.2046(13) 0.6664(15) 0.4590(21) 0.056(9) Uiso 1 d
H335 H -0.2466 0.6648 0.4546 0.067 Uiso 1 calc
C336 C -0.1663(9) 0.6609(11) 0.3902(15) 0.024(6) Uiso 1 d
H336 H -0.1835 0.6543 0.3400 0.028 Uiso 1 calc
C341 C -0.1000(9) 0.6230(11) 0.2340(15) 0.030(6) Uiso 1 d
C342 C -0.1252(9) 0.5630(11) 0.2471(15) 0.028(6) Uiso 1 d
H342 H -0.1202 0.5411 0.2953 0.034 Uiso 1 calc
C343 C -0.1591(11) 0.5359(13) 0.1843(18) 0.047(8) Uiso 1 d
H343 H -0.1782 0.4959 0.1925 0.056 Uiso 1 calc
C344 C -0.1651(12) 0.5642(14) 0.1150(19) 0.048(8) Uiso 1 d
H344 H -0.1846 0.5431 0.0730 0.058 Uiso 1 calc
C345 C -0.1404(13) 0.6298(15) 0.1050(21) 0.064(9) Uiso 1 d
H345 H -0.1490 0.6534 0.0589 0.077 Uiso 1 calc
C346 C -0.1051(11) 0.6566(13) 0.1626(18) 0.042(7) Uiso 1 d
H346 H -0.0850 0.6960 0.1544 0.051 Uiso 1 calc
O1 O -0.1858(25) 0.7031(29) 0.8307(44) 0.273(28) Uiso 1 d
O2 O -0.1427(16) 0.7427(14) 0.7426(20) 0.138(12) Uiso 1 d
C1 C -0.1985(31) 0.7334(32) 0.7658(51) 0.181(24) Uiso 1 d
C2 C -0.2479(16) 0.7490(17) 0.7175(35) 0.103(13) Uiso 1 d
C3 C -0.0840(34) 0.7420(32) 0.7844(57) 0.231(33) Uiso 1 d
C4 C -0.0303(19) 0.7787(22) 0.7465(32) 0.133(17) Uiso 1 d
O4 O -0.1648(9) 0.7726(12) -0.0060(15) 0.082(7) Uiso 1 d
O5 O 0.0473(9) 0.9187(10) -0.1033(13) 0.062(6) Uiso 1 d

loop_
_atom_type_symbol
_atom_type_description
_atom_type_scat_dispersion_real
_atom_type_scat_dispersion_imag
_atom_type_scat_source
C C .0033 .0016 'International Tables Vol C Tables 4.2.6.8 and 6.1.1.4'
H H .0000 .0000 'International Tables Vol C Tables 4.2.6.8 and 6.1.1.4'
F F .0171 .0103 'International Tables Vol C Tables 4.2.6.8 and 6.1.1.4'
Si Si .0817 .0704 'International Tables Vol C Tables 4.2.6.8 and 6.1.1.4'
P P .1023 .0942 'International Tables Vol C Tables 4.2.6.8 and 6.1.1.4'
Hg Hg -2.3894 9.2266 'International Tables Vol C Tables 4.2.6.8 and 6.1.1.4'
O O .0106 .0060 'International Tables Vol C Tables 4.2.6.8 and 6.1.1.4'

loop_
_geom_angle_atom_site_label_1
_geom_angle_atom_site_label_2
_geom_angle_atom_site_label_3
_geom_angle
P13 Hg1 P12 120.6(2)
P13 Hg1 F4 109.6(3)
P12 Hg1 F4 74.9(3)
P13 Hg1 Hg2 148.41(14)
P12 Hg1 Hg2 90.06(13)
F4 Hg1 Hg2 84.3(3)
P13 Hg1 Hg3 91.35(13)
P12 Hg1 Hg3 148.10(13)
F4 Hg1 Hg3 95.6(3)
Hg2 Hg1 Hg3 58.39(3)
P13 Hg1 F1 75.6(3)
P12 Hg1 F1 111.3(3)
F4 Hg1 F1 169.0(4)
Hg2 Hg1 F1 86.6(3)
Hg3 Hg1 F1 74.3(3)
P21 Hg2 P23 109.4(2)
P21 Hg2 F2 110.8(3)
P23 Hg2 F2 81.5(4)
P21 Hg2 F5 80.7(3)
P23 Hg2 F5 105.8(3)
F2 Hg2 F5 163.9(4)
P21 Hg2 Hg3 154.33(14)
P23 Hg2 Hg3 95.65(13)
F2 Hg2 Hg3 77.7(3)
F5 Hg2 Hg3 87.2(3)
P21 Hg2 Hg1 95.16(14)
P23 Hg2 Hg1 154.4(2)
F2 Hg2 Hg1 82.9(3)
F5 Hg2 Hg1 84.9(3)
Hg3 Hg2 Hg1 61.07(3)
P31 Hg3 P32 112.6(2)
P31 Hg3 F3 82.3(4)
P32 Hg3 F3 82.3(4)
P31 Hg3 Hg2 154.84(13)
P32 Hg3 Hg2 91.44(14)
F3 Hg3 Hg2 94.1(3)
P31 Hg3 Hg1 95.03(14)
P32 Hg3 Hg1 151.92(14)
F3 Hg3 Hg1 97.0(3)
Hg2 Hg3 Hg1 60.54(3)
P31 Hg3 F6 95.3(3)
P32 Hg3 F6 107.1(3)
F3 Hg3 F6 170.5(4)
Hg2 Hg3 F6 84.1(3)
Hg1 Hg3 F6 73.9(3)
C111 P12 C12 111.0(10)
C111 P12 C121 109.7(10)
C12 P12 C121 103.0(11)
C111 P12 Hg1 108.4(8)
C12 P12 Hg1 108.6(7)
C121 P12 Hg1 116.1(7)
C131 P13 C141 103.5(10)
C131 P13 C23 104.9(10)
C141 P13 C23 106.8(10)
C131 P13 Hg1 118.8(7)
C141 P13 Hg1 112.9(8)
C23 P13 Hg1 109.1(7)
C211 P21 C221 105.4(11)
C211 P21 C12 108.6(11)
C221 P21 C12 108.4(11)
C211 P21 Hg2 117.2(9)
C221 P21 Hg2 108.8(7)
C12 P21 Hg2 108.3(7)
C241 P23 C231 106.3(10)
C241 P23 C13 106.9(10)
C231 P23 C13 106.1(12)
C241 P23 Hg2 116.1(8)
C231 P23 Hg2 112.3(7)
C13 P23 Hg2 108.6(8)
C311 P31 C321 105.9(10)
C311 P31 C23 105.2(11)
C321 P31 C23 107.4(10)
C311 P31 Hg3 115.6(8)
C321 P31 Hg3 116.4(8)
C23 P31 Hg3 105.5(7)
C341 P32 C331 105.0(11)
C341 P32 C13 107.1(11)
C331 P32 C13 100.5(12)
C341 P32 Hg3 115.5(8)
C331 P32 Hg3 118.8(8)
C13 P32 Hg3 108.4(8)
F7 Si1 F8 89.5(10)
F7 Si1 F9 92.9(9)
F8 Si1 F9 91.9(9)
F7 Si1 F2 90.2(8)
F8 Si1 F2 177.5(9)
F9 Si1 F2 90.5(8)
F7 Si1 F1 174.9(9)
F8 Si1 F1 91.9(9)
F9 Si1 F1 92.0(9)
F2 Si1 F1 88.2(9)
F7 Si1 F3 87.5(8)
F8 Si1 F3 88.1(8)
F9 Si1 F3 179.6(9)
F2 Si1 F3 89.5(8)
F1 Si1 F3 87.6(8)
F12 Si2 F6 178.7(10)
F12 Si2 F5 89.7(7)
F6 Si2 F5 90.6(8)
F12 Si2 F10 89.8(10)
F6 Si2 F10 91.5(9)
F5 Si2 F10 89.4(8)
F12 Si2 F4 90.5(9)
F6 Si2 F4 88.2(9)
F5 Si2 F4 88.5(7)
F10 Si2 F4 177.9(9)
F12 Si2 F11 90.6(8)
F6 Si2 F11 89.2(8)
F5 Si2 F11 178.6(9)
F10 Si2 F11 92.0(8)
F4 Si2 F11 90.2(8)
Si1 F1 Hg1 124.2(8)
Si1 F2 Hg2 142.5(8)
Si1 F3 Hg3 124.9(7)
Si2 F4 Hg1 126.2(8)
Si2 F5 Hg2 133.4(8)
Si2 F6 Hg3 128.7(8)
P12 C12 P21 110.1(12)
P32 C13 P23 111.6(14)
P13 C23 P31 115.7(12)
C116 C111 C112 120.1(22)
C116 C111 P12 120.2(17)
C112 C111 P12 119.5(20)
C113 C112 C111 117.2(24)
C114 C113 C112 119.2(24)
C113 C114 C115 124.2(30)
C114 C115 C116 119.6(29)
C111 C116 C115 119.4(23)
C122 C121 C126 124.6(24)
C122 C121 P12 117.3(17)
C126 C121 P12 117.8(18)
C121 C122 C123 116.6(22)
C124 C123 C122 123.9(27)
C123 C124 C125 119.5(27)
C124 C125 C126 119.8(23)
C121 C126 C125 115.2(22)
C132 C131 C136 118.2(21)
C132 C131 P13 119.9(19)
C136 C131 P13 121.7(17)
C133 C132 C131 118.6(26)
C134 C133 C132 123.8(28)
C133 C134 C135 118.0(25)
C136 C135 C134 123.8(28)
C135 C136 C131 117.3(25)
C146 C141 C142 117.9(23)
C146 C141 P13 123.5(20)
C142 C141 P13 118.4(18)
C143 C142 C141 119.7(23)
C142 C143 C144 122.6(25)
C145 C144 C143 115.7(25)
C146 C145 C144 121.5(26)
C141 C146 C145 122.0(25)
C216 C211 C212 120.4(25)
C216 C211 P21 119.5(21)
C212 C211 P21 120.1(20)
C213 C212 C211 121.1(27)
C212 C213 C214 119.9(30)
C215 C214 C213 119.5(29)
C214 C215 C216 118.4(29)
C211 C216 C215 120.5(26)
C222 C221 C226 120.2(22)
C222 C221 P21 123.7(18)
C226 C221 P21 115.2(19)
C221 C222 C223 119.6(23)
C224 C223 C222 118.4(27)
C225 C224 C223 123.8(27)
C224 C225 C226 119.8(25)
C221 C226 C225 117.8(23)
C232 C231 C236 117.7(22)
C232 C231 P23 121.9(20)
C236 C231 P23 120.2(18)
C231 C232 C233 122.9(27)
C234 C233 C232 117.9(28)
C233 C234 C235 119.7(27)
C234 C235 C236 121.1(27)
C235 C236 C231 120.6(25)
C242 C241 C246 118.9(22)
C242 C241 P23 120.5(20)
C246 C241 P23 120.6(16)
C241 C242 C243 122.5(26)
C242 C243 C244 115.3(24)
C245 C244 C243 123.2(28)
C244 C245 C246 121.8(27)
C241 C246 C245 117.9(21)
C316 C311 C312 117.1(24)
C316 C311 P31 121.6(20)
C312 C311 P31 121.2(18)
C311 C312 C313 120.1(21)
C314 C313 C312 118.4(27)
C313 C314 C315 120.5(27)
C314 C315 C316 120.8(22)
C315 C316 C311 122.6(25)
C326 C321 C322 117.6(22)
C326 C321 P31 120.5(18)
C322 C321 P31 121.9(19)
C321 C322 C323 122.0(24)
C324 C323 C322 116.7(23)
C325 C324 C323 120.9(27)
C324 C325 C326 122.8(28)
C325 C326 C321 119.8(24)
C336 C331 C332 118.9(25)
C336 C331 P32 121.8(20)
C332 C331 P32 119.0(18)
C331 C332 C333 118.3(25)
C334 C333 C332 115.4(32)
C335 C334 C333 129.4(34)
C334 C335 C336 117.2(27)
C331 C336 C335 120.4(25)
C342 C341 C346 123.5(22)
C342 C341 P32 120.7(19)
C346 C341 P32 115.8(18)
C341 C342 C343 116.9(23)
C344 C343 C342 123.0(25)
C343 C344 C345 118.2(29)
C346 C345 C344 120.4(30)
C345 C346 C341 117.4(25)
C1 O2 C3 133.4(59)
O1 C1 O2 96.7(62)
O1 C1 C2 140.6(73)
O2 C1 C2 122.1(72)
O2 C3 C4 118.4(65)

loop_
_geom_bond_atom_site_label_1
_geom_bond_atom_site_label_2
_geom_bond_distance
Hg1 P13 2.514(6)
Hg1 P12 2.527(6)
Hg1 F4 2.693(15)
Hg1 Hg2 2.7957(12)
Hg1 Hg3 2.8104(12)
Hg1 F1 3.07(2)
Hg2 P21 2.473(6)
Hg2 P23 2.523(6)
Hg2 F2 2.65(2)
Hg2 F5 2.669(14)
Hg2 Hg3 2.7346(12)
Hg3 P31 2.491(6)
Hg3 P32 2.542(6)
Hg3 F3 2.579(14)
Hg3 F6 2.98(2)
P12 C111 1.80(2)
P12 C12 1.84(2)
P12 C121 1.86(2)
P13 C131 1.81(2)
P13 C141 1.81(2)
P13 C23 1.82(2)
P21 C211 1.81(2)
P21 C221 1.82(2)
P21 C12 1.86(2)
P23 C241 1.78(2)
P23 C231 1.81(2)
P23 C13 1.89(3)
P31 C311 1.78(3)
P31 C321 1.81(2)
P31 C23 1.83(2)
P32 C341 1.83(2)
P32 C331 1.83(2)
P32 C13 1.83(2)
Si1 F7 1.63(2)
Si1 F8 1.63(2)
Si1 F9 1.653(14)
Si1 F2 1.68(2)
Si1 F1 1.68(2)
Si1 F3 1.696(15)
Si2 F12 1.64(2)
Si2 F6 1.67(2)
Si2 F5 1.674(15)
Si2 F10 1.68(2)
Si2 F4 1.69(2)
Si2 F11 1.69(2)
C111 C116 1.36(4)
C111 C112 1.47(3)
C112 C113 1.41(3)
C113 C114 1.33(4)
C114 C115 1.35(4)
C115 C116 1.40(4)
C121 C122 1.34(3)
C121 C126 1.37(3)
C122 C123 1.39(4)
C123 C124 1.27(4)
C124 C125 1.40(3)
C125 C126 1.43(4)
C131 C132 1.42(3)
C131 C136 1.43(4)
C132 C133 1.38(3)
C133 C134 1.30(4)
C134 C135 1.39(4)
C135 C136 1.36(3)
C141 C146 1.34(3)
C141 C142 1.40(3)
C142 C143 1.35(3)
C143 C144 1.39(3)
C144 C145 1.37(4)
C145 C146 1.37(4)
C211 C216 1.34(3)
C211 C212 1.39(3)
C212 C213 1.33(4)
C213 C214 1.44(4)
C214 C215 1.36(4)
C215 C216 1.44(4)
C221 C222 1.36(3)
C221 C226 1.42(3)
C222 C223 1.42(3)
C223 C224 1.37(3)
C224 C225 1.30(4)
C225 C226 1.44(3)
C231 C232 1.34(3)
C231 C236 1.38(4)
C232 C233 1.43(3)
C233 C234 1.35(4)
C234 C235 1.37(3)
C235 C236 1.38(3)
C241 C242 1.41(3)
C241 C246 1.41(3)
C242 C243 1.41(3)
C243 C244 1.42(4)
C244 C245 1.33(3)
C245 C246 1.41(3)
C311 C316 1.37(3)
C311 C312 1.37(3)
C312 C313 1.46(4)
C313 C314 1.34(3)
C314 C315 1.35(4)
C315 C316 1.36(4)
C321 C326 1.38(3)
C321 C322 1.39(3)
C322 C323 1.42(4)
C323 C324 1.40(4)
C324 C325 1.31(3)
C325 C326 1.38(3)
C331 C336 1.34(3)
C331 C332 1.39(4)
C332 C333 1.46(4)
C333 C334 1.32(4)
C334 C335 1.22(4)
C335 C336 1.45(4)
C341 C342 1.38(3)
C341 C346 1.40(4)
C342 C343 1.42(3)
C343 C344 1.32(4)
C344 C345 1.47(4)
C345 C346 1.37(4)
O1 C1 1.30(9)
O2 C1 1.32(6)
O2 C3 1.49(7)
C1 C2 1.41(8)
C3 C4 1.56(7)
